data_4345811
loop_
_publ_author_name
'Loukopoulos, Edward'
'Kallitsakis, Michael'
'Tsoureas, Nikolaos'
'Abdul-Sada, Alaa'
'Chilton, Nicholas F.'
'Lykakis, Ioannis N.'
'Kostakis, George E.'

_publ_section_title
;
 Cu(II) Coordination Polymers as Vehicles in the A(3) Coupling.
;
_journal_issue 9
_journal_name_full 'Inorganic chemistry'
_journal_page_first 4898
_journal_page_last 4910
_journal_paper_doi 10.1021/acs.inorgchem.6b03084
_journal_volume 56
_journal_year 2017
_chemical_formula_moiety 'C44 H38 Cu N14, 2(B F4)'
_chemical_formula_sum 'C44 H38 B2 Cu F8 N14'
_chemical_formula_weight 1000.04
_space_group_crystal_system triclinic
_space_group_IT_number 2
_space_group_name_Hall '-P 1'
_space_group_name_H-M_alt 'P -1'
_symmetry_space_group_name_Hall '-P 1'
_symmetry_space_group_name_H-M 'P -1'
_atom_sites_solution_hydrogens geom
_audit_creation_date 2016-10-19
_audit_creation_method
;
Olex2 1.2
(compiled 2016.09.09 svn.r3337 for OlexSys, GUI svn.r5227)
;
_cell_angle_alpha 105.004(3)
_cell_angle_beta 101.295(3)
_cell_angle_gamma 101.078(2)
_cell_formula_units_Z 1
_cell_length_a 8.9788(2)
_cell_length_b 11.4531(3)
_cell_length_c 12.1017(4)
_cell_measurement_reflns_used 11069
_cell_measurement_temperature 100(2)
_cell_measurement_theta_max 29.7700
_cell_measurement_theta_min 1.9200
_cell_volume 1139.37(6)
_computing_data_collection
;
CrystalClear-SM Expert 3.1 b27 (Rigaku, 2013)
;
_computing_molecular_graphics 'Olex2 (Dolomanov et al., 2009)'
_computing_publication_material 'Olex2 (Dolomanov et al., 2009)'
_computing_structure_refinement 'ShelXL (Sheldrick, 2015)'
_diffrn_ambient_temperature 100(2)
_diffrn_detector 'CCD area detector'
_diffrn_detector_area_resol_mean 28.5714
_diffrn_detector_type 'Rigaku HG Saturn724+ (2x2 bin mode)'
_diffrn_measured_fraction_theta_full 0.995
_diffrn_measured_fraction_theta_max 0.994
_diffrn_measurement_device 'four-circle \k goniometer'
_diffrn_measurement_device_type
;
Rigaku FRE+ equipped with VHF Varimax confocal mirrors and an AFC10 goniometer and HG Saturn 724+ detector
;
_diffrn_measurement_method 'profile data from \w-scans'
_diffrn_measurement_specimen_support 'MiTeGen MicroLoop'
_diffrn_radiation_collimation 0.2
_diffrn_radiation_monochromator 'Confocal mirrors, VHF Varimax'
_diffrn_radiation_probe x-ray
_diffrn_radiation_type 'Mo K\a'
_diffrn_radiation_wavelength 0.71075
_diffrn_radiation_xray_symbol K-L~3~
_diffrn_reflns_av_R_equivalents 0.0224
_diffrn_reflns_av_unetI/netI 0.0255
_diffrn_reflns_Laue_measured_fraction_full 0.995
_diffrn_reflns_Laue_measured_fraction_max 0.994
_diffrn_reflns_limit_h_max 11
_diffrn_reflns_limit_h_min -11
_diffrn_reflns_limit_k_max 14
_diffrn_reflns_limit_k_min -14
_diffrn_reflns_limit_l_max 15
_diffrn_reflns_limit_l_min -15
_diffrn_reflns_number 14570
_diffrn_reflns_point_group_measured_fraction_full 0.995
_diffrn_reflns_point_group_measured_fraction_max 0.994
_diffrn_reflns_theta_full 25.242
_diffrn_reflns_theta_max 27.480
_diffrn_reflns_theta_min 1.905
_diffrn_source 'Rotating Anode'
_diffrn_source_current 55.0
_diffrn_source_power 2.475
_diffrn_source_target Mo
_diffrn_source_type 'Rigaku FRE+'
_diffrn_source_voltage 45.0
_exptl_absorpt_coefficient_mu 0.563
_exptl_absorpt_correction_T_max 1.00000
_exptl_absorpt_correction_T_min 0.91785
_exptl_absorpt_correction_type multi-scan
_exptl_absorpt_process_details
;
CrysAlisPro 1.171.38.43 (Rigaku Oxford Diffraction, 2015)
Empirical absorption correction using spherical harmonics,
 implemented in SCALE3 ABSPACK scaling algorithm.
;
_exptl_crystal_colour green
_exptl_crystal_colour_primary green
_exptl_crystal_density_diffrn 1.457
_exptl_crystal_description block
_exptl_crystal_F_000 511
_exptl_crystal_size_max 0.4
_exptl_crystal_size_mid 0.12
_exptl_crystal_size_min 0.08
_refine_diff_density_max 0.419
_refine_diff_density_min -0.339
_refine_diff_density_rms 0.060
_refine_ls_extinction_method none
_refine_ls_goodness_of_fit_ref 1.047
_refine_ls_hydrogen_treatment constr
_refine_ls_matrix_type full
_refine_ls_number_parameters 314
_refine_ls_number_reflns 5202
_refine_ls_number_restraints 0
_refine_ls_restrained_S_all 1.047
_refine_ls_R_factor_all 0.0391
_refine_ls_R_factor_gt 0.0335
_refine_ls_shift/su_max 0.001
_refine_ls_shift/su_mean 0.000
_refine_ls_structure_factor_coef Fsqd
_refine_ls_weighting_details 'w=1/[\s^2^(Fo^2^)+(0.0485P)^2^+0.5686P] where P=(Fo^2^+2Fc^2^)/3'
_refine_ls_weighting_scheme calc
_refine_ls_wR_factor_gt 0.0867
_refine_ls_wR_factor_ref 0.0892
_reflns_Friedel_coverage 0.000
_reflns_number_gt 4627
_reflns_number_total 5202
_reflns_threshold_expression 'I > 2\s(I)'
_cod_data_source_file ic6b03084_si_002.cif
_cod_data_source_block 2016gjt0459za
_cod_original_cell_volume 1139.36(6)
_cod_database_code 4345811
_shelx_space_group_comment
;
The symmetry employed for this shelxl refinement is uniquely defined
by the following loop, which should always be used as a source of
symmetry information in preference to the above space-group names.
They are only intended as comments.
;
_oxdiff_exptl_absorpt_empirical_full_min 0.453
_oxdiff_exptl_absorpt_empirical_full_max 2.421
_oxdiff_exptl_absorpt_empirical_details
;
Empirical correction (ABSPACK) includes:
- Absorption correction using spherical harmonics
- Frame scaling
- Detector area scaling
;
_olex2_refinement_description
;
1. Fixed Uiso
 At 1.2 times of:
  All C(H) groups, All C(H,H) groups
 At 1.5 times of:
  All C(H,H,H) groups
2.a Secondary CH2 refined with riding coordinates:
 C7(H7A,H7B), C14(H14A,H14B)
2.b Aromatic/amide H refined with riding coordinates:
 C10(H10), C9(H9), C2(H2), C17(H17), C3(H3), C5(H5), C12(H12), C11(H11),
 C20(H20), C4(H4), C19(H19), C18(H18)
2.c Idealised Me refined as rotating group:
 C22(H22A,H22B,H22C)
;
_shelx_shelxl_version_number 2014/7
_olex2_submission_special_instructions 'No special instructions were received'

loop_
_space_group_symop_operation_xyz
'x, y, z'
'-x, -y, -z'

loop_
_atom_site_label
_atom_site_type_symbol
_atom_site_fract_x
_atom_site_fract_y
_atom_site_fract_z
_atom_site_U_iso_or_equiv
_atom_site_adp_type
_atom_site_occupancy
_atom_site_site_symmetry_order
_atom_site_calc_flag
_atom_site_refinement_flags_posn
_atom_site_refinement_flags_adp
_atom_site_refinement_flags_occupancy
Cu1 Cu 0.0000 1.0000 0.5000 0.01162(8) Uani 1 2 d S T P
F4 F 0.23976(12) 0.65562(9) 0.97032(9) 0.0258(2) Uani 1 1 d . . .
F3 F 0.17505(14) 0.83773(10) 1.04160(10) 0.0294(2) Uani 1 1 d . . .
F1 F 0.21907(16) 0.78627(10) 0.85836(9) 0.0347(3) Uani 1 1 d . . .
F2 F 0.42265(14) 0.84085(12) 1.02308(11) 0.0437(3) Uani 1 1 d . . .
N1 N 0.00288(14) 0.82307(11) 0.41846(11) 0.0122(2) Uani 1 1 d . . .
N3 N 0.01975(14) 0.67293(11) 0.27641(11) 0.0120(2) Uani 1 1 d . . .
N4 N 0.53155(15) 0.82339(11) 0.38118(12) 0.0136(3) Uani 1 1 d . . .
N2 N 0.05307(15) 0.79716(11) 0.32234(11) 0.0128(3) Uani 1 1 d . . .
N6 N 0.76329(15) 0.92945(11) 0.48533(11) 0.0132(3) Uani 1 1 d . . .
N7 N 0.07174(16) 0.96762(13) 0.68908(13) 0.0189(3) Uani 1 1 d . . .
N5 N 0.67767(15) 0.87096(11) 0.37639(12) 0.0143(3) Uani 1 1 d . . .
C15 C 0.52103(18) 0.84994(13) 0.49485(14) 0.0137(3) Uani 1 1 d . . .
C16 C 0.67104(18) 0.91871(13) 0.56321(14) 0.0133(3) Uani 1 1 d . . .
C10 C 0.2655(2) 0.35680(14) 0.19755(15) 0.0188(3) Uani 1 1 d . . .
H10 H 0.2365 0.2700 0.1775 0.023 Uiso 1 1 calc R . .
C9 C 0.15428(19) 0.42112(14) 0.16887(14) 0.0164(3) Uani 1 1 d . . .
H9 H 0.0510 0.3768 0.1297 0.020 Uiso 1 1 calc R . .
C2 C -0.13609(18) 0.68845(14) 0.52459(14) 0.0144(3) Uani 1 1 d . . .
H2 H -0.1406 0.7524 0.5883 0.017 Uiso 1 1 calc R . .
C1 C -0.06540(17) 0.71286(13) 0.43619(13) 0.0119(3) Uani 1 1 d . . .
C7 C 0.06712(18) 0.61579(14) 0.16946(13) 0.0134(3) Uani 1 1 d . . .
H7A H 0.1045 0.6800 0.1353 0.016 Uiso 1 1 calc R . .
H7B H -0.0232 0.5553 0.1113 0.016 Uiso 1 1 calc R . .
C8 C 0.19579(18) 0.55131(14) 0.19819(13) 0.0134(3) Uani 1 1 d . . .
C17 C 0.70276(18) 0.96109(13) 0.68771(14) 0.0147(3) Uani 1 1 d . . .
H17 H 0.8025 1.0066 0.7348 0.018 Uiso 1 1 calc R . .
C6 C -0.05613(17) 0.61545(13) 0.34296(13) 0.0121(3) Uani 1 1 d . . .
C3 C -0.19820(19) 0.56452(15) 0.51143(15) 0.0169(3) Uani 1 1 d . . .
H3 H -0.2464 0.5442 0.5677 0.020 Uiso 1 1 calc R . .
C14 C 0.40693(18) 0.75648(14) 0.27234(14) 0.0148(3) Uani 1 1 d . . .
H14A H 0.4447 0.7687 0.2053 0.018 Uiso 1 1 calc R . .
H14B H 0.3178 0.7924 0.2747 0.018 Uiso 1 1 calc R . .
C5 C -0.12050(18) 0.48915(14) 0.32876(14) 0.0146(3) Uani 1 1 d . . .
H5 H -0.1158 0.4248 0.2654 0.017 Uiso 1 1 calc R . .
C13 C 0.35250(18) 0.61714(13) 0.25348(13) 0.0135(3) Uani 1 1 d . . .
C12 C 0.46221(19) 0.55173(15) 0.28319(14) 0.0167(3) Uani 1 1 d . . .
H12 H 0.5659 0.5953 0.3218 0.020 Uiso 1 1 calc R . .
C11 C 0.4187(2) 0.42230(15) 0.25581(15) 0.0195(3) Uani 1 1 d . . .
H11 H 0.4928 0.3799 0.2767 0.023 Uiso 1 1 calc R . .
C20 C 0.39481(18) 0.82165(14) 0.54469(15) 0.0166(3) Uani 1 1 d . . .
H20 H 0.2946 0.7770 0.4980 0.020 Uiso 1 1 calc R . .
C21 C 0.12589(19) 1.01033(15) 0.78822(15) 0.0183(3) Uani 1 1 d . . .
C4 C -0.19080(18) 0.46728(14) 0.41484(14) 0.0165(3) Uani 1 1 d . . .
H4 H -0.2355 0.3850 0.4095 0.020 Uiso 1 1 calc R . .
C19 C 0.42758(19) 0.86337(14) 0.66553(15) 0.0180(3) Uani 1 1 d . . .
H19 H 0.3477 0.8461 0.7022 0.022 Uiso 1 1 calc R . .
C18 C 0.5802(2) 0.93225(14) 0.73637(15) 0.0180(3) Uani 1 1 d . . .
H18 H 0.5978 0.9587 0.8183 0.022 Uiso 1 1 calc R . .
C22 C 0.1919(3) 1.06881(18) 0.91571(17) 0.0331(5) Uani 1 1 d . . .
H22A H 0.3043 1.0948 0.9327 0.050 Uiso 1 1 calc GR . .
H22B H 0.1627 1.0098 0.9563 0.050 Uiso 1 1 calc GR . .
H22C H 0.1520 1.1403 0.9419 0.050 Uiso 1 1 calc GR . .
B1 B 0.2658(2) 0.78060(18) 0.97267(17) 0.0226(4) Uani 1 1 d . . .

loop_
_atom_site_aniso_label
_atom_site_aniso_U_11
_atom_site_aniso_U_22
_atom_site_aniso_U_33
_atom_site_aniso_U_23
_atom_site_aniso_U_13
_atom_site_aniso_U_12
Cu1 0.01099(13) 0.00790(12) 0.01414(14) 0.00051(9) 0.00334(10) 0.00206(9)
F4 0.0304(6) 0.0224(5) 0.0270(6) 0.0114(4) 0.0072(4) 0.0072(4)
F3 0.0391(6) 0.0247(5) 0.0262(6) 0.0070(4) 0.0123(5) 0.0095(5)
F1 0.0637(8) 0.0210(5) 0.0165(5) 0.0062(4) 0.0072(5) 0.0071(5)
F2 0.0288(6) 0.0461(7) 0.0379(7) -0.0012(6) 0.0071(5) -0.0118(5)
N1 0.0111(6) 0.0119(6) 0.0131(6) 0.0026(5) 0.0037(5) 0.0030(5)
N3 0.0129(6) 0.0095(6) 0.0129(6) 0.0016(5) 0.0044(5) 0.0026(5)
N4 0.0121(6) 0.0119(6) 0.0165(7) 0.0048(5) 0.0039(5) 0.0014(5)
N2 0.0125(6) 0.0102(6) 0.0150(6) 0.0022(5) 0.0037(5) 0.0034(5)
N6 0.0140(6) 0.0108(6) 0.0140(6) 0.0019(5) 0.0038(5) 0.0032(5)
N7 0.0175(7) 0.0191(7) 0.0206(8) 0.0066(6) 0.0053(6) 0.0046(5)
N5 0.0126(6) 0.0116(6) 0.0177(7) 0.0035(5) 0.0039(5) 0.0022(5)
C15 0.0172(7) 0.0085(6) 0.0159(7) 0.0039(5) 0.0043(6) 0.0046(5)
C16 0.0139(7) 0.0092(6) 0.0181(8) 0.0042(5) 0.0057(6) 0.0042(5)
C10 0.0247(8) 0.0118(7) 0.0203(8) 0.0024(6) 0.0092(7) 0.0054(6)
C9 0.0169(8) 0.0135(7) 0.0161(8) 0.0004(6) 0.0061(6) 0.0015(6)
C2 0.0145(7) 0.0159(7) 0.0136(7) 0.0039(6) 0.0051(6) 0.0054(6)
C1 0.0106(7) 0.0107(6) 0.0144(7) 0.0037(5) 0.0025(5) 0.0037(5)
C7 0.0137(7) 0.0132(7) 0.0118(7) 0.0011(5) 0.0044(6) 0.0026(5)
C8 0.0163(7) 0.0145(7) 0.0098(7) 0.0018(5) 0.0062(6) 0.0044(6)
C17 0.0160(7) 0.0103(7) 0.0163(8) 0.0021(5) 0.0032(6) 0.0036(5)
C6 0.0109(7) 0.0129(7) 0.0127(7) 0.0034(5) 0.0037(5) 0.0039(5)
C3 0.0165(8) 0.0194(8) 0.0179(8) 0.0093(6) 0.0066(6) 0.0047(6)
C14 0.0134(7) 0.0139(7) 0.0144(7) 0.0043(6) -0.0004(6) 0.0014(5)
C5 0.0147(7) 0.0111(7) 0.0160(7) 0.0017(6) 0.0033(6) 0.0031(5)
C13 0.0168(7) 0.0125(7) 0.0118(7) 0.0028(5) 0.0064(6) 0.0038(6)
C12 0.0150(7) 0.0171(7) 0.0181(8) 0.0054(6) 0.0048(6) 0.0039(6)
C11 0.0221(8) 0.0181(8) 0.0219(8) 0.0066(6) 0.0076(7) 0.0107(6)
C20 0.0136(7) 0.0130(7) 0.0254(8) 0.0085(6) 0.0069(6) 0.0032(5)
C21 0.0164(8) 0.0158(7) 0.0235(9) 0.0082(6) 0.0052(6) 0.0034(6)
C4 0.0164(7) 0.0117(7) 0.0202(8) 0.0061(6) 0.0028(6) 0.0010(6)
C19 0.0197(8) 0.0148(7) 0.0245(9) 0.0085(6) 0.0121(7) 0.0057(6)
C18 0.0247(8) 0.0127(7) 0.0176(8) 0.0042(6) 0.0087(6) 0.0049(6)
C22 0.0434(12) 0.0240(9) 0.0229(10) 0.0041(7) -0.0025(8) 0.0032(8)
B1 0.0264(10) 0.0200(9) 0.0164(9) 0.0038(7) 0.0040(8) -0.0016(7)

loop_
_atom_type_symbol
_atom_type_description
_atom_type_scat_dispersion_real
_atom_type_scat_dispersion_imag
_atom_type_scat_source
C C 0.0033 0.0016 'International Tables Vol C Tables 4.2.6.8 and 6.1.1.4'
H H 0.0000 0.0000 'International Tables Vol C Tables 4.2.6.8 and 6.1.1.4'
B B 0.0013 0.0007 'International Tables Vol C Tables 4.2.6.8 and 6.1.1.4'
Cu Cu 0.3201 1.2651 'International Tables Vol C Tables 4.2.6.8 and 6.1.1.4'
F F 0.0171 0.0103 'International Tables Vol C Tables 4.2.6.8 and 6.1.1.4'
N N 0.0061 0.0033 'International Tables Vol C Tables 4.2.6.8 and 6.1.1.4'

loop_
_geom_angle_atom_site_label_1
_geom_angle_atom_site_label_2
_geom_angle_atom_site_label_3
_geom_angle
_geom_angle_site_symmetry_1
_geom_angle_site_symmetry_3
N1 Cu1 N1 180.0 . 2_576
N1 Cu1 N6 93.07(5) 2_576 1_455
N1 Cu1 N6 86.93(5) . 1_455
N1 Cu1 N6 86.93(5) 2_576 2_676
N1 Cu1 N6 93.07(5) . 2_676
N1 Cu1 N7 90.22(5) 2_576 2_576
N1 Cu1 N7 89.78(5) . 2_576
N1 Cu1 N7 90.22(5) . .
N1 Cu1 N7 89.78(5) 2_576 .
N6 Cu1 N6 180.0 2_676 1_455
N6 Cu1 N7 91.04(5) 2_676 2_576
N6 Cu1 N7 91.04(5) 1_455 .
N6 Cu1 N7 88.96(5) 1_455 2_576
N6 Cu1 N7 88.96(5) 2_676 .
N7 Cu1 N7 180.00(6) 2_576 .
N2 N1 Cu1 120.50(9) . .
N2 N1 C1 109.30(12) . .
C1 N1 Cu1 129.34(10) . .
N2 N3 C7 120.60(12) . .
N2 N3 C6 110.68(12) . .
C6 N3 C7 128.71(12) . .
N5 N4 C15 110.94(12) . .
N5 N4 C14 120.62(13) . .
C15 N4 C14 128.41(13) . .
N1 N2 N3 108.27(12) . .
N5 N6 Cu1 114.55(10) . 1_655
N5 N6 C16 109.22(12) . .
C16 N6 Cu1 135.97(10) . 1_655
C21 N7 Cu1 147.92(12) . .
N6 N5 N4 107.94(12) . .
N4 C15 C16 105.13(13) . .
N4 C15 C20 132.24(15) . .
C16 C15 C20 122.63(15) . .
N6 C16 C15 106.77(13) . .
N6 C16 C17 132.96(14) . .
C15 C16 C17 120.26(14) . .
C9 C10 H10 120.1 . .
C11 C10 H10 120.1 . .
C11 C10 C9 119.71(14) . .
C10 C9 H9 119.6 . .
C10 C9 C8 120.88(15) . .
C8 C9 H9 119.6 . .
C1 C2 H2 121.9 . .
C3 C2 H2 121.9 . .
C3 C2 C1 116.24(14) . .
N1 C1 C2 132.18(14) . .
N1 C1 C6 106.83(13) . .
C6 C1 C2 120.99(13) . .
N3 C7 H7A 109.4 . .
N3 C7 H7B 109.4 . .
N3 C7 C8 111.13(12) . .
H7A C7 H7B 108.0 . .
C8 C7 H7A 109.4 . .
C8 C7 H7B 109.4 . .
C9 C8 C7 118.08(14) . .
C9 C8 C13 119.26(14) . .
C13 C8 C7 122.67(13) . .
C16 C17 H17 121.4 . .
C18 C17 C16 117.10(14) . .
C18 C17 H17 121.4 . .
N3 C6 C1 104.91(12) . .
N3 C6 C5 132.20(14) . .
C1 C6 C5 122.86(14) . .
C2 C3 H3 119.1 . .
C2 C3 C4 121.90(15) . .
C4 C3 H3 119.1 . .
N4 C14 H14A 108.8 . .
N4 C14 H14B 108.8 . .
N4 C14 C13 113.58(12) . .
H14A C14 H14B 107.7 . .
C13 C14 H14A 108.8 . .
C13 C14 H14B 108.8 . .
C6 C5 H5 122.4 . .
C4 C5 C6 115.28(14) . .
C4 C5 H5 122.4 . .
C8 C13 C14 120.97(13) . .
C12 C13 C8 119.23(14) . .
C12 C13 C14 119.61(14) . .
C13 C12 H12 119.5 . .
C11 C12 C13 120.91(15) . .
C11 C12 H12 119.5 . .
C10 C11 C12 119.95(15) . .
C10 C11 H11 120.0 . .
C12 C11 H11 120.0 . .
C15 C20 H20 121.8 . .
C19 C20 C15 116.35(15) . .
C19 C20 H20 121.8 . .
N7 C21 C22 177.76(18) . .
C3 C4 H4 118.7 . .
C5 C4 C3 122.70(14) . .
C5 C4 H4 118.7 . .
C20 C19 H19 119.2 . .
C20 C19 C18 121.64(15) . .
C18 C19 H19 119.2 . .
C17 C18 C19 122.00(15) . .
C17 C18 H18 119.0 . .
C19 C18 H18 119.0 . .
C21 C22 H22A 109.5 . .
C21 C22 H22B 109.5 . .
C21 C22 H22C 109.5 . .
H22A C22 H22B 109.5 . .
H22A C22 H22C 109.5 . .
H22B C22 H22C 109.5 . .
F4 B1 F3 108.31(15) . .
F1 B1 F4 109.47(14) . .
F1 B1 F3 109.11(16) . .
F2 B1 F4 109.68(16) . .
F2 B1 F3 109.30(15) . .
F2 B1 F1 110.92(16) . .

loop_
_geom_bond_atom_site_label_1
_geom_bond_atom_site_label_2
_geom_bond_distance
_geom_bond_site_symmetry_2
Cu1 N1 2.0188(12) .
Cu1 N1 2.0189(12) 2_576
Cu1 N6 2.0783(13) 1_455
Cu1 N6 2.0783(13) 2_676
Cu1 N7 2.3962(14) 2_576
Cu1 N7 2.3963(14) .
F4 B1 1.397(2) .
F3 B1 1.406(2) .
F1 B1 1.387(2) .
F2 B1 1.380(2) .
N1 N2 1.3124(18) .
N1 C1 1.3819(18) .
N3 N2 1.3360(17) .
N3 C7 1.4726(19) .
N3 C6 1.3649(19) .
N4 N5 1.3390(18) .
N4 C15 1.356(2) .
N4 C14 1.4645(19) .
N6 Cu1 2.0783(13) 1_655
N6 N5 1.3136(18) .
N6 C16 1.384(2) .
N7 C21 1.136(2) .
C15 C16 1.392(2) .
C15 C20 1.407(2) .
C16 C17 1.410(2) .
C10 H10 0.9300 .
C10 C9 1.392(2) .
C10 C11 1.379(2) .
C9 H9 0.9300 .
C9 C8 1.396(2) .
C2 H2 0.9300 .
C2 C1 1.406(2) .
C2 C3 1.377(2) .
C1 C6 1.395(2) .
C7 H7A 0.9700 .
C7 H7B 0.9700 .
C7 C8 1.518(2) .
C8 C13 1.399(2) .
C17 H17 0.9300 .
C17 C18 1.372(2) .
C6 C5 1.403(2) .
C3 H3 0.9300 .
C3 C4 1.413(2) .
C14 H14A 0.9700 .
C14 H14B 0.9700 .
C14 C13 1.518(2) .
C5 H5 0.9300 .
C5 C4 1.370(2) .
C13 C12 1.395(2) .
C12 H12 0.9300 .
C12 C11 1.390(2) .
C11 H11 0.9300 .
C20 H20 0.9300 .
C20 C19 1.367(2) .
C21 C22 1.461(2) .
C4 H4 0.9300 .
C19 H19 0.9300 .
C19 C18 1.418(2) .
C18 H18 0.9300 .
C22 H22A 0.9600 .
C22 H22B 0.9600 .
C22 H22C 0.9600 .

loop_
_geom_torsion_atom_site_label_1
_geom_torsion_atom_site_label_2
_geom_torsion_atom_site_label_3
_geom_torsion_atom_site_label_4
_geom_torsion
_geom_torsion_site_symmetry_1
Cu1 N1 N2 N3 -170.34(9) .
Cu1 N1 C1 C2 -10.9(2) .
Cu1 N1 C1 C6 168.45(10) .
Cu1 N6 N5 N4 175.73(8) 1_655
Cu1 N6 C16 C15 -174.07(11) 1_655
Cu1 N6 C16 C17 5.2(3) 1_655
N1 C1 C6 N3 1.17(16) .
N1 C1 C6 C5 -177.05(13) .
N3 C7 C8 C9 102.91(16) .
N3 C7 C8 C13 -76.43(18) .
N3 C6 C5 C4 -179.09(15) .
N4 C15 C16 N6 0.10(15) .
N4 C15 C16 C17 -179.31(13) .
N4 C15 C20 C19 179.51(15) .
N4 C14 C13 C8 146.50(14) .
N4 C14 C13 C12 -38.6(2) .
N2 N1 C1 C2 179.91(15) .
N2 N1 C1 C6 -0.72(16) .
N2 N3 C7 C8 110.91(14) .
N2 N3 C6 C1 -1.24(16) .
N2 N3 C6 C5 176.73(15) .
N6 C16 C17 C18 -179.71(15) .
N5 N4 C15 C16 0.26(16) .
N5 N4 C15 C20 179.56(15) .
N5 N4 C14 C13 110.76(15) .
N5 N6 C16 C15 -0.43(16) .
N5 N6 C16 C17 178.88(15) .
C15 N4 N5 N6 -0.53(16) .
C15 N4 C14 C13 -71.38(19) .
C15 C16 C17 C18 -0.5(2) .
C15 C20 C19 C18 0.5(2) .
C16 N6 N5 N4 0.58(15) .
C16 C15 C20 C19 -1.3(2) .
C16 C17 C18 C19 -0.3(2) .
C10 C9 C8 C7 -177.16(14) .
C10 C9 C8 C13 2.2(2) .
C9 C10 C11 C12 -1.5(3) .
C9 C8 C13 C14 171.91(14) .
C9 C8 C13 C12 -3.1(2) .
C2 C1 C6 N3 -179.38(13) .
C2 C1 C6 C5 2.4(2) .
C2 C3 C4 C5 0.7(2) .
C1 N1 N2 N3 -0.04(15) .
C1 C2 C3 C4 0.3(2) .
C1 C6 C5 C4 -1.4(2) .
C7 N3 N2 N1 -177.99(12) .
C7 N3 C6 C1 177.45(13) .
C7 N3 C6 C5 -4.6(3) .
C7 C8 C13 C14 -8.7(2) .
C7 C8 C13 C12 176.28(14) .
C8 C13 C12 C11 1.7(2) .
C6 N3 N2 N1 0.83(16) .
C6 N3 C7 C8 -67.67(19) .
C6 C5 C4 C3 -0.1(2) .
C3 C2 C1 N1 177.58(15) .
C3 C2 C1 C6 -1.7(2) .
C14 N4 N5 N6 177.67(12) .
C14 N4 C15 C16 -177.77(13) .
C14 N4 C15 C20 1.5(3) .
C14 C13 C12 C11 -173.33(15) .
C13 C12 C11 C10 0.6(3) .
C11 C10 C9 C8 0.1(2) .
C20 C15 C16 N6 -179.29(13) .
C20 C15 C16 C17 1.3(2) .
C20 C19 C18 C17 0.2(2) .

loop_
_smtbx_masks_void_nr
_smtbx_masks_void_average_x
_smtbx_masks_void_average_y
_smtbx_masks_void_average_z
_smtbx_masks_void_volume
_smtbx_masks_void_count_electrons
1 0.500 0.500 1.000 83.9 20.2
